data_7059581
loop_
_publ_author_name
'Nisa, Zaib ul'
'Tashi, Lobzang'
'Sen, Charanjeet'
'Ashashi, Nargis Akhter'
'Sahoo, Subash Chandra'
'Sheikh, Haq Nawaz'

_publ_section_title
;
 Synthesis of eight isostructural 2D lanthanide coordination polymers
 assembled by rigid furan-2,5-dicarboxylic acid and flexible adipic acid
 as linkers and exploration of luminescent Eu/Tb polymers as efficient and
 sensitive sensors for nitroaromatic compounds
;
_journal_issue 19
_journal_name_full 'New Journal of Chemistry'
_journal_page_first 8125
_journal_page_last 8137
_journal_paper_doi 10.1039/D0NJ01018A
_journal_volume 44
_journal_year 2020
_chemical_formula_moiety '0.17(C156 H84 N12 O54 Pb18)'
_chemical_formula_sum 'C276 H14 N2 O9 Pb3'
_chemical_formula_weight 4122.46
_space_group_crystal_system hexagonal
_space_group_IT_number 180
_space_group_name_Hall 'P 62 2 (0 0 4)'
_space_group_name_H-M_alt 'P 62 2 2'
_atom_sites_solution_hydrogens geom
_audit_creation_date 2019-05-19
_audit_creation_method
;
Olex2 1.2
(compiled 2018.05.29 svn.r3508 for OlexSys, GUI svn.r5506)
;
_audit_update_record
;
2019-07-25 deposited with the CCDC.	2020-04-24 downloaded from the CCDC.
;
_cell_angle_alpha 90
_cell_angle_beta 90
_cell_angle_gamma 120
_cell_formula_units_Z 6
_cell_length_a 17.2929(4)
_cell_length_b 17.2929(4)
_cell_length_c 20.2996(4)
_cell_measurement_reflns_used 27611
_cell_measurement_temperature 100.01(10)
_cell_measurement_theta_max 29.5810
_cell_measurement_theta_min 2.3400
_cell_volume 5257.2(2)
_computing_cell_refinement 'CrysAlisPro 1.171.39.34b (Rigaku OD, 2017)'
_computing_data_collection 'CrysAlisPro 1.171.39.34b (Rigaku OD, 2017)'
_computing_data_reduction 'CrysAlisPro 1.171.39.34b (Rigaku OD, 2017)'
_computing_molecular_graphics 'Olex2 (Dolomanov et al., 2009)'
_computing_publication_material 'Olex2 (Dolomanov et al., 2009)'
_computing_structure_refinement 'XL (Sheldrick, 2008)'
_diffrn_ambient_environment N~2~
_diffrn_ambient_temperature 100.01(10)
_diffrn_detector 'CCD plate'
_diffrn_detector_type HyPix
_diffrn_measured_fraction_theta_full 0.999
_diffrn_measured_fraction_theta_max 1.000
_diffrn_measurement_details
;
List of Runs (angles in degrees, time in seconds):

  # Type    Start    End  Width  t~exp~   \w     \q     \k     \f   Frames
#--------------------------------------------------------------------------
  1  \w    -60.00  23.00   0.50   17.99    --   -6.48 -19.00  81.00  166
  2  \w      1.00  32.00   0.50   17.99    --   -6.48 -99.00 -30.00   62
  3  \w     20.00  62.00   0.50   17.99    --    7.96-125.00  20.00   84
  4  \w    -20.00  13.00   0.50   17.99    --   -6.48 -99.00-150.00   66
  5  \w    -22.00   4.00   0.50   17.99    --   -6.48 -99.00-120.00   52
  6  \w    -69.00  31.00   0.50   17.99    --    7.96 -37.00 -30.00  200
  7  \w    -56.00   0.00   0.50   17.99    --    7.96 -37.00  30.00  112
;
_diffrn_measurement_device 'four-circle diffractometer'
_diffrn_measurement_device_type 'XtaLAB Synergy, Dualflex, HyPix'
_diffrn_measurement_method '\w scans'
_diffrn_orient_matrix_type 'CrysAlisPro convention (1999,Acta A55,543-557)'
_diffrn_orient_matrix_UB_11 0.0458782000
_diffrn_orient_matrix_UB_12 0.0235784000
_diffrn_orient_matrix_UB_13 0.0086354000
_diffrn_orient_matrix_UB_21 -0.0000629000
_diffrn_orient_matrix_UB_22 0.0409119000
_diffrn_orient_matrix_UB_23 -0.0021198000
_diffrn_orient_matrix_UB_31 -0.0117656000
_diffrn_orient_matrix_UB_32 -0.0034500000
_diffrn_orient_matrix_UB_33 0.0337872000
_diffrn_radiation_monochromator mirror
_diffrn_radiation_probe x-ray
_diffrn_radiation_type MoK\a
_diffrn_radiation_wavelength 0.71073
_diffrn_reflns_av_R_equivalents 0.0689
_diffrn_reflns_av_unetI/netI 0.0257
_diffrn_reflns_Laue_measured_fraction_full 0.999
_diffrn_reflns_Laue_measured_fraction_max 1.000
_diffrn_reflns_limit_h_max 21
_diffrn_reflns_limit_h_min -20
_diffrn_reflns_limit_k_max 20
_diffrn_reflns_limit_k_min -20
_diffrn_reflns_limit_l_max 24
_diffrn_reflns_limit_l_min -24
_diffrn_reflns_number 48884
_diffrn_reflns_point_group_measured_fraction_full 1.000
_diffrn_reflns_point_group_measured_fraction_max 1.000
_diffrn_reflns_theta_full 25.242
_diffrn_reflns_theta_max 25.984
_diffrn_reflns_theta_min 1.690
_diffrn_source 'micro-focus sealed X-ray tube'
_diffrn_source_type 'PhotonJet (Mo) X-ray Source'
_exptl_absorpt_coefficient_mu 14.747
_exptl_absorpt_correction_T_max 1.00000
_exptl_absorpt_correction_T_min 0.62644
_exptl_absorpt_correction_type multi-scan
_exptl_absorpt_process_details
;
CrysAlisPro 1.171.39.34b (Rigaku Oxford Diffraction, 2017)
Empirical absorption correction using spherical harmonics,
 implemented in SCALE3 ABSPACK scaling algorithm.
;
_exptl_crystal_colour 'clear light colourless'
_exptl_crystal_colour_lustre clear
_exptl_crystal_colour_modifier light
_exptl_crystal_colour_primary colourless
_exptl_crystal_density_diffrn 7.813
_exptl_crystal_description irregular
_exptl_crystal_F_000 12012
_exptl_crystal_size_max 0.2
_exptl_crystal_size_mid 0.15
_exptl_crystal_size_min 0.15
_refine_diff_density_max 1.025
_refine_diff_density_min -1.145
_refine_diff_density_rms 0.337
_refine_ls_abs_structure_details
;
 Flack x determined using 1335 quotients [(I+)-(I-)]/[(I+)+(I-)]
 (Parsons, Flack and Wagner, Acta Cryst. B69 (2013) 249-259).
;
_refine_ls_abs_structure_Flack 0.019(6)
_refine_ls_extinction_method none
_refine_ls_goodness_of_fit_ref 1.215
_refine_ls_hydrogen_treatment constr
_refine_ls_matrix_type full
_refine_ls_number_parameters 182
_refine_ls_number_reflns 3460
_refine_ls_number_restraints 17
_refine_ls_restrained_S_all 1.402
_refine_ls_R_factor_all 0.0216
_refine_ls_R_factor_gt 0.0199
_refine_ls_shift/su_max 0.001
_refine_ls_shift/su_mean 0.000
_refine_ls_structure_factor_coef Fsqd
_refine_ls_weighting_details 'w=1/[\s^2^(Fo^2^)+(0.0446P)^2^+12.4564P] where P=(Fo^2^+2Fc^2^)/3'
_refine_ls_weighting_scheme calc
_refine_ls_wR_factor_gt 0.0669
_refine_ls_wR_factor_ref 0.0764
_reflns_Friedel_coverage 0.680
_reflns_Friedel_fraction_full 1.000
_reflns_Friedel_fraction_max 1.000
_reflns_number_gt 3369
_reflns_number_total 3460
_reflns_threshold_expression 'I > 2\s(I)'
_cod_data_source_file d0nj01018a2.cif
_cod_data_source_block 1_sq
_cod_depositor_comments
;Adding full bibliography for 7059575--7059582.cif.

 Adding full bibliography for 7059575--7059582.cif.
;
_cod_original_cell_volume 5257.2(3)
_cod_original_sg_symbol_Hall 'P 62 2c (0 0 1)'
_cod_database_code 7059581
_shelx_shelxl_version_number 2014/7
_chemical_oxdiff_formula 'Pb C O  H'
_shelx_space_group_comment
;
The symmetry employed for this shelxl refinement is uniquely defined
by the following loop, which should always be used as a source of
symmetry information in preference to the above space-group names.
They are only intended as comments.
;
_shelx_estimated_absorpt_t_max 0.216
_shelx_estimated_absorpt_t_min 0.156
_reflns_odcompleteness_completeness 99.89
_reflns_odcompleteness_iscentric 1
_reflns_odcompleteness_theta 25.07
_olex2_refinement_description
;
1. Fixed Uiso
 At 1.2 times of:
  All C(H) groups
2. Restrained planarity
 C11, C8, C7, C5, C6, C4, C3, C2
 with sigma of 0.1
 N1, C10, C9, C11, C4, C7, C5, C4, C3, C2, C1, C6
 with sigma of 0.1
 C4, C3, C2, C13, O4, O3
 with sigma of 0.1
3.a Aromatic/amide H refined with riding coordinates:
 C9(H9), C6(H6), C4(H4), C11(H11), C2(H2), C10(H10), C8(H8)
;
_olex2_submission_special_instructions 'No special instructions were received'
_oxdiff_exptl_absorpt_empirical_details
;
Empirical correction (ABSPACK) includes:
- Absorption correction using spherical harmonics
- Frame scaling
;
_oxdiff_exptl_absorpt_empirical_full_max 3.945
_oxdiff_exptl_absorpt_empirical_full_min 0.430

loop_
_space_group_symop_operation_xyz
'x, y, z'
'-y, x-y, z+2/3'
'-x+y, -x, z+1/3'
'-x, -y, z'
'y, -x+y, z+2/3'
'x-y, x, z+1/3'
'y, x, -z+2/3'
'x-y, -y, -z'
'-x, -x+y, -z+1/3'
'-y, -x, -z+2/3'
'-x+y, y, -z'
'x, x-y, -z+1/3'

loop_
_atom_site_label
_atom_site_type_symbol
_atom_site_fract_x
_atom_site_fract_y
_atom_site_fract_z
_atom_site_U_iso_or_equiv
_atom_site_adp_type
_atom_site_occupancy
_atom_site_site_symmetry_order
_atom_site_calc_flag
_atom_site_refinement_flags_posn
_atom_site_refinement_flags_adp
_atom_site_refinement_flags_occupancy
_atom_site_disorder_assembly
_atom_site_disorder_group
Pb1 Pb 0.39432(3) 1.0000 0.5000 0.01391(14) Uani 1 2 d S T P . .
Pb2 Pb 0.57591(2) 1.18725(2) 0.41220(2) 0.01408(13) Uani 1 1 d . . . . .
O3 O 0.2725(5) 0.7170(5) 0.1791(3) 0.0207(16) Uani 1 1 d . . . . .
O2 O 0.3486(6) 0.9062(5) 0.3856(3) 0.0228(17) Uani 1 1 d . . . . .
O4 O 0.1851(6) 0.7486(5) 0.1192(3) 0.0232(17) Uani 1 1 d . . . . .
C1 C 0.3717(7) 0.9615(7) 0.2762(5) 0.019(2) Uani 1 1 d . . . . .
O1 O 0.4415(5) 1.0510(5) 0.3711(4) 0.0270(18) Uani 1 1 d . . . . .
C7 C 0.4276(8) 1.1016(7) 0.1180(4) 0.024(2) Uani 1 1 d . . . . .
C5 C 0.3860(7) 1.0218(7) 0.1657(5) 0.020(2) Uani 1 1 d . . . . .
C3 C 0.2999(6) 0.8658(7) 0.1858(5) 0.020(2) Uani 1 1 d . . . . .
C13 C 0.2481(7) 0.7707(7) 0.1603(5) 0.020(2) Uani 1 1 d . . . . .
C9 C 0.4173(9) 1.1778(8) 0.0253(5) 0.033(3) Uani 1 1 d . . . . .
H9 H 0.3848 1.1789 -0.0108 0.039 Uiso 1 1 calc R . . . .
N1 N 0.4965(7) 1.2401(7) 0.0318(5) 0.033(2) Uani 1 1 d . . . . .
C6 C 0.4084(7) 1.0348(7) 0.2323(5) 0.022(2) Uani 1 1 d . . . . .
H6 H 0.4476 1.0919 0.2479 0.026 Uiso 1 1 calc R . . . .
C4 C 0.3274(8) 0.9359(8) 0.1439(5) 0.023(2) Uani 1 1 d . . . . .
H4 H 0.3069 0.9264 0.1006 0.028 Uiso 1 1 calc R . . . .
C11 C 0.5091(8) 1.1652(8) 0.1255(6) 0.034(3) Uani 1 1 d . . . . .
H11 H 0.5438 1.1647 0.1604 0.041 Uiso 1 1 calc R . . . .
C2 C 0.3193(7) 0.8765(7) 0.2517(5) 0.018(2) Uani 1 1 d . . . . .
H2 H 0.2974 0.8272 0.2794 0.021 Uiso 1 1 calc R . . . .
C10 C 0.5443(9) 1.2363(9) 0.0789(6) 0.041(3) Uani 1 1 d . . . . .
H10 H 0.6036 1.2812 0.0825 0.049 Uiso 1 1 calc R . . . .
C8 C 0.3751(8) 1.1057(8) 0.0706(5) 0.030(3) Uani 1 1 d . . . . .
H8 H 0.3146 1.0636 0.0678 0.036 Uiso 1 1 calc R . . . .
C12 C 0.3901(7) 0.9759(7) 0.3491(4) 0.017(2) Uani 1 1 d . . . . .
O5 O 0.5477(3) 1.0955(7) 0.5000 0.015(2) Uani 1 2 d S T P . .

loop_
_atom_site_aniso_label
_atom_site_aniso_U_11
_atom_site_aniso_U_22
_atom_site_aniso_U_33
_atom_site_aniso_U_23
_atom_site_aniso_U_13
_atom_site_aniso_U_12
Pb1 0.0174(2) 0.0147(3) 0.0088(2) -0.00153(19) -0.00077(9) 0.00734(13)
Pb2 0.0217(2) 0.0142(2) 0.00730(17) 0.00112(13) 0.00121(13) 0.00964(17)
O3 0.020(4) 0.014(4) 0.022(4) -0.002(3) -0.001(3) 0.004(3)
O2 0.036(5) 0.028(4) 0.012(3) 0.001(3) -0.003(3) 0.022(4)
O4 0.028(4) 0.023(4) 0.014(3) -0.001(3) -0.006(3) 0.009(4)
C1 0.025(6) 0.023(5) 0.016(5) -0.003(4) -0.004(4) 0.017(5)
O1 0.032(5) 0.026(5) 0.020(4) -0.011(3) -0.010(3) 0.012(4)
C7 0.036(7) 0.015(6) 0.019(5) 0.005(4) 0.005(5) 0.011(5)
C5 0.022(5) 0.016(6) 0.021(5) 0.004(4) -0.001(5) 0.009(5)
C3 0.019(6) 0.014(5) 0.020(5) -0.001(4) -0.003(4) 0.003(4)
C13 0.018(5) 0.024(6) 0.008(4) 0.001(4) 0.006(4) 0.003(5)
C9 0.054(9) 0.026(7) 0.017(5) 0.000(5) -0.008(5) 0.018(7)
N1 0.035(6) 0.021(6) 0.039(5) 0.010(4) 0.007(5) 0.010(5)
C6 0.022(6) 0.020(5) 0.020(5) -0.009(4) -0.005(4) 0.007(5)
C4 0.030(6) 0.029(6) 0.008(4) -0.001(4) -0.007(4) 0.014(5)
C11 0.029(7) 0.028(7) 0.034(6) 0.019(5) 0.000(5) 0.007(6)
C2 0.018(5) 0.025(6) 0.010(4) 0.000(4) -0.001(4) 0.011(5)
C10 0.022(6) 0.042(8) 0.048(8) 0.031(7) 0.007(6) 0.009(6)
C8 0.030(7) 0.028(6) 0.022(5) -0.005(5) -0.006(5) 0.007(6)
C12 0.020(5) 0.027(6) 0.013(5) -0.004(4) -0.004(4) 0.018(5)
O5 0.019(4) 0.019(5) 0.008(4) 0.000 0.002(3) 0.010(3)

loop_
_atom_type_symbol
_atom_type_description
_atom_type_scat_dispersion_real
_atom_type_scat_dispersion_imag
_atom_type_scat_source
C C 0.0033 0.0016 'International Tables Vol C Tables 4.2.6.8 and 6.1.1.4'
H H 0.0000 0.0000 'International Tables Vol C Tables 4.2.6.8 and 6.1.1.4'
O O 0.0106 0.0060 'International Tables Vol C Tables 4.2.6.8 and 6.1.1.4'
Pb Pb -3.3944 10.1111 'International Tables Vol C Tables 4.2.6.8 and 6.1.1.4'
N N 0.0061 0.0033 'International Tables Vol C Tables 4.2.6.8 and 6.1.1.4'

loop_
_geom_angle_atom_site_label_1
_geom_angle_atom_site_label_2
_geom_angle_atom_site_label_3
_geom_angle
_geom_angle_site_symmetry_1
_geom_angle_site_symmetry_3
_geom_angle_publ_flag
Pb2 Pb1 Pb1 65.402(10) 8_676 4_675 ?
Pb2 Pb1 Pb1 65.401(10) . 4_675 ?
Pb2 Pb1 Pb2 130.80(2) 8_676 . ?
O2 Pb1 Pb1 89.58(17) . 4_675 ?
O2 Pb1 Pb1 89.58(17) 8_676 4_675 ?
O2 Pb1 Pb2 88.68(17) . . ?
O2 Pb1 Pb2 88.68(17) 8_676 8_676 ?
O2 Pb1 Pb2 90.97(16) 8_676 . ?
O2 Pb1 Pb2 90.97(15) . 8_676 ?
O2 Pb1 O2 179.2(3) 8_676 . ?
O2 Pb1 O1 132.0(2) . 8_676 ?
O2 Pb1 O1 47.9(2) . . ?
O2 Pb1 O1 47.9(2) 8_676 8_676 ?
O2 Pb1 O1 132.0(2) 8_676 . ?
O1 Pb1 Pb1 82.16(17) . 4_675 ?
O1 Pb1 Pb1 82.16(17) 8_676 4_675 ?
O1 Pb1 Pb2 42.81(16) . . ?
O1 Pb1 Pb2 128.32(17) . 8_676 ?
O1 Pb1 Pb2 128.32(18) 8_676 . ?
O1 Pb1 Pb2 42.81(16) 8_676 8_676 ?
O1 Pb1 O1 164.3(4) . 8_676 ?
O5 Pb1 Pb1 38.04(19) 4_675 4_675 ?
O5 Pb1 Pb1 38.04(19) . 4_675 ?
O5 Pb1 Pb2 98.34(17) . 8_676 ?
O5 Pb1 Pb2 36.81(11) 4_675 8_676 ?
O5 Pb1 Pb2 98.34(17) 4_675 . ?
O5 Pb1 Pb2 36.80(11) . . ?
O5 Pb1 O2 108.25(19) 4_675 8_676 ?
O5 Pb1 O2 71.05(18) 4_675 . ?
O5 Pb1 O2 71.04(18) . 8_676 ?
O5 Pb1 O2 108.26(19) . . ?
O5 Pb1 O1 73.83(17) . . ?
O5 Pb1 O1 73.83(16) 4_675 8_676 ?
O5 Pb1 O1 93.65(19) . 8_676 ?
O5 Pb1 O1 93.65(19) 4_675 . ?
O5 Pb1 O5 76.1(4) 4_675 . ?
Pb2 Pb2 Pb1 65.784(8) 11_556 . ?
O3 Pb2 Pb1 79.80(16) 6_665 . ?
O3 Pb2 Pb1 111.07(15) 7_565 . ?
O3 Pb2 Pb2 46.35(16) 6_665 11_556 ?
O3 Pb2 Pb2 46.74(15) 7_565 11_556 ?
O3 Pb2 O3 65.3(3) 7_565 6_665 ?
O2 Pb2 Pb1 91.53(17) 4_675 . ?
O2 Pb2 Pb2 93.83(14) 4_675 11_556 ?
O2 Pb2 O3 139.4(2) 4_675 6_665 ?
O2 Pb2 O3 81.6(2) 4_675 7_565 ?
O4 Pb2 Pb1 55.83(19) 6_665 . ?
O4 Pb2 Pb2 80.86(15) 6_665 11_556 ?
O4 Pb2 O3 50.6(2) 6_665 6_665 ?
O4 Pb2 O3 115.6(2) 6_665 7_565 ?
O4 Pb2 O2 146.3(3) 6_665 4_675 ?
O1 Pb2 Pb1 48.81(18) . . ?
O1 Pb2 Pb2 114.13(18) . 11_556 ?
O1 Pb2 O3 117.8(3) . 6_665 ?
O1 Pb2 O3 153.6(2) . 7_565 ?
O1 Pb2 O2 82.1(3) . 4_675 ?
O1 Pb2 O4 70.2(3) . 6_665 ?
O5 Pb2 Pb1 37.73(12) . . ?
O5 Pb2 Pb2 37.2(2) . 11_556 ?
O5 Pb2 O3 75.1(2) . 6_665 ?
O5 Pb2 O3 75.5(2) . 7_565 ?
O5 Pb2 O2 74.13(18) . 4_675 ?
O5 Pb2 O4 82.28(17) . 6_665 ?
O5 Pb2 O1 80.1(3) . . ?
Pb2 O3 Pb2 86.9(2) 7_455 5_454 ?
C13 O3 Pb2 128.7(7) . 7_455 ?
C13 O3 Pb2 90.0(6) . 5_454 ?
Pb2 O2 Pb1 96.2(2) 4_675 . ?
C12 O2 Pb1 94.2(6) . . ?
C12 O2 Pb2 119.0(7) . 4_675 ?
C13 O4 Pb2 94.7(7) . 5_454 ?
C6 C1 C12 120.5(9) . . ?
C2 C1 C6 119.3(9) . . ?
C2 C1 C12 120.2(9) . . ?
Pb2 O1 Pb1 88.4(2) . . ?
C12 O1 Pb1 93.7(6) . . ?
C12 O1 Pb2 163.8(8) . . ?
C11 C7 C5 120.7(10) . . ?
C11 C7 C8 121.1(11) . . ?
C8 C7 C5 118.0(10) . . ?
C6 C5 C7 119.8(9) . . ?
C4 C5 C7 121.6(9) . . ?
C4 C5 C6 118.6(10) . . ?
C4 C3 C13 120.4(9) . . ?
C4 C3 C2 122.7(10) . . ?
C2 C3 C13 116.9(9) . . ?
O3 C13 O4 122.2(10) . . ?
O3 C13 C3 117.5(9) . . ?
O4 C13 C3 120.3(10) . . ?
N1 C9 H9 118.5 . . ?
N1 C9 C8 122.9(11) . . ?
C8 C9 H9 118.5 . . ?
C9 N1 C10 119.2(11) . . ?
C1 C6 H6 119.9 . . ?
C5 C6 C1 120.2(10) . . ?
C5 C6 H6 119.9 . . ?
C5 C4 H4 120.1 . . ?
C3 C4 C5 119.8(9) . . ?
C3 C4 H4 120.1 . . ?
C7 C11 H11 121.0 . . ?
C7 C11 C10 117.9(12) . . ?
C10 C11 H11 121.0 . . ?
C1 C2 H2 120.5 . . ?
C3 C2 C1 118.9(9) . . ?
C3 C2 H2 120.5 . . ?
N1 C10 C11 122.0(12) . . ?
N1 C10 H10 119.0 . . ?
C11 C10 H10 119.0 . . ?
C7 C8 C9 116.3(11) . . ?
C7 C8 H8 121.8 . . ?
C9 C8 H8 121.8 . . ?
O2 C12 C1 116.0(9) . . ?
O1 C12 O2 123.3(9) . . ?
O1 C12 C1 120.7(10) . . ?
Pb1 O5 Pb1 103.9(4) . 4_675 ?
Pb2 O5 Pb1 105.463(12) 11_556 4_675 ?
Pb2 O5 Pb1 118.625(12) 11_556 . ?
Pb2 O5 Pb1 118.623(12) . 4_675 ?
Pb2 O5 Pb1 105.465(12) . . ?
Pb2 O5 Pb2 105.5(4) 11_556 . ?

loop_
_geom_bond_atom_site_label_1
_geom_bond_atom_site_label_2
_geom_bond_distance
_geom_bond_site_symmetry_2
_geom_bond_publ_flag
Pb1 Pb1 3.6550(12) 4_675 ?
Pb1 Pb2 3.6544(4) . ?
Pb1 Pb2 3.6543(4) 8_676 ?
Pb1 O2 2.714(7) . ?
Pb1 O2 2.714(7) 8_676 ?
Pb1 O1 2.751(8) . ?
Pb1 O1 2.751(8) 8_676 ?
Pb1 O5 2.320(6) . ?
Pb1 O5 2.320(6) 4_675 ?
Pb2 Pb2 3.6170(6) 11_556 ?
Pb2 O3 2.638(7) 6_665 ?
Pb2 O3 2.621(7) 7_565 ?
Pb2 O2 2.592(8) 4_675 ?
Pb2 O4 2.528(8) 6_665 ?
Pb2 O1 2.484(8) . ?
Pb2 O5 2.272(6) . ?
O3 Pb2 2.621(7) 7_455 ?
O3 Pb2 2.638(7) 5_454 ?
O3 C13 1.256(13) . ?
O2 Pb2 2.592(8) 4_675 ?
O2 C12 1.285(13) . ?
O4 Pb2 2.528(8) 5_454 ?
O4 C13 1.269(13) . ?
C1 C6 1.415(15) . ?
C1 C2 1.377(15) . ?
C1 C12 1.509(13) . ?
O1 C12 1.234(13) . ?
C7 C5 1.539(14) . ?
C7 C11 1.292(18) . ?
C7 C8 1.347(16) . ?
C5 C6 1.393(14) . ?
C5 C4 1.386(15) . ?
C3 C13 1.518(14) . ?
C3 C4 1.358(15) . ?
C3 C2 1.368(14) . ?
C9 H9 0.9300 . ?
C9 N1 1.257(16) . ?
C9 C8 1.424(16) . ?
N1 C10 1.285(17) . ?
C6 H6 0.9300 . ?
C4 H4 0.9300 . ?
C11 H11 0.9300 . ?
C11 C10 1.424(15) . ?
C2 H2 0.9300 . ?
C10 H10 0.9300 . ?
C8 H8 0.9300 . ?
O5 Pb1 2.320(6) 4_675 ?
O5 Pb2 2.272(6) 11_556 ?
